data_7113227
loop_
_publ_author_name
'Khan, Faiz Ahmed'
'Sudheer, Ch.'
'Soma, Laxminarayana'

_publ_section_title
;
 Lead(IV) acetate: intriguing reactivity profile
;
_journal_coden_ASTM CHCOFS
_journal_issue 41
_journal_name_full
;
 Chemical Communications (Cambridge, United Kingdom)
;
_journal_page_first 4239
_journal_page_last 4241
_journal_paper_doi 10.1039/b708268a
_journal_year 2007
_chemical_formula_moiety 'C15 H22 Cl2 O6'
_chemical_formula_sum 'C15 H22 Cl2 O6'
_chemical_formula_weight 369.23
_space_group_IT_number 148
_symmetry_cell_setting trigonal
_symmetry_space_group_name_Hall '-R 3'
_symmetry_space_group_name_H-M 'R -3 :H'
_atom_sites_solution_hydrogens geom
_atom_sites_solution_primary direct
_atom_sites_solution_secondary difmap
_audit_creation_method SHELXL-97
_cell_angle_alpha 90.00
_cell_angle_beta 90.00
_cell_angle_gamma 120.00
_cell_formula_units_Z 18
_cell_length_a 34.375(2)
_cell_length_b 34.375(2)
_cell_length_c 7.2354(6)
_cell_measurement_reflns_used 7082
_cell_measurement_temperature 100(2)
_cell_measurement_theta_max 28.32
_cell_measurement_theta_min 2.37
_cell_volume 7404.2(9)
_computing_cell_refinement 'SAINT 6.45 (Bruker, 2003)'
_computing_data_collection 'SMART 5.628 (Bruker, 2003)'
_computing_data_reduction 'SAINT 6.45 (Bruker, 2003)'
_computing_molecular_graphics 'Diamond 2.1'
_computing_publication_material 'WinGX publication routines (Farrugia, 1999)'
_computing_structure_refinement 'SHELXL-97 (Sheldrick, 1997)'
_computing_structure_solution SIR-92
_diffrn_ambient_temperature 100(2)
_diffrn_measured_fraction_theta_full 0.996
_diffrn_measured_fraction_theta_max 0.996
_diffrn_measurement_device_type 'CCD area Detector'
_diffrn_measurement_method 'phi and omega scans'
_diffrn_radiation_monochromator graphite
_diffrn_radiation_source 'fine-focus sealed tube'
_diffrn_radiation_type MoK\a
_diffrn_radiation_wavelength 0.71073
_diffrn_reflns_av_R_equivalents 0.0415
_diffrn_reflns_av_sigmaI/netI 0.0368
_diffrn_reflns_limit_h_max 45
_diffrn_reflns_limit_h_min -31
_diffrn_reflns_limit_k_max 44
_diffrn_reflns_limit_k_min -45
_diffrn_reflns_limit_l_max 9
_diffrn_reflns_limit_l_min -8
_diffrn_reflns_number 16448
_diffrn_reflns_theta_full 28.35
_diffrn_reflns_theta_max 28.35
_diffrn_reflns_theta_min 2.05
_diffrn_standards_decay_% 0.5
_diffrn_standards_interval_time 60
_diffrn_standards_number 3
_exptl_absorpt_coefficient_mu 0.422
_exptl_absorpt_correction_T_max 0.9739
_exptl_absorpt_correction_T_min 0.9602
_exptl_absorpt_correction_type empirical
_exptl_absorpt_process_details SADABS
_exptl_crystal_colour colorless
_exptl_crystal_density_diffrn 1.491
_exptl_crystal_density_method 'not measured'
_exptl_crystal_description prism
_exptl_crystal_F_000 3492
_exptl_crystal_size_max 0.10
_exptl_crystal_size_mid 0.08
_exptl_crystal_size_min 0.06
_refine_diff_density_max 0.717
_refine_diff_density_min -0.585
_refine_diff_density_rms 0.136
_refine_ls_extinction_method none
_refine_ls_goodness_of_fit_ref 1.124
_refine_ls_hydrogen_treatment constr
_refine_ls_matrix_type full
_refine_ls_number_parameters 208
_refine_ls_number_reflns 4096
_refine_ls_number_restraints 0
_refine_ls_restrained_S_all 1.124
_refine_ls_R_factor_all 0.0664
_refine_ls_R_factor_gt 0.0475
_refine_ls_shift/su_max 0.001
_refine_ls_shift/su_mean 0.000
_refine_ls_structure_factor_coef Fsqd
_refine_ls_weighting_details 'calc w=1/[\s^2^(Fo^2^)+(0.0893P)^2^+45.6370P] where P=(Fo^2^+2Fc^2^)/3'
_refine_ls_weighting_scheme calc
_refine_ls_wR_factor_gt 0.1242
_refine_ls_wR_factor_ref 0.1817
_reflns_number_gt 3504
_reflns_number_total 4096
_reflns_threshold_expression >2sigma(I)
_cod_duplicate_entry 7102222
_cod_data_source_file b708268a.txt
_cod_data_source_block compound_13c
_cod_depositor_comments
;
The following automatic conversions were performed:

'_symmetry_cell_setting' value 'Trigonal' changed to 'trigonal'
according to
/usr/data/users/saulius/automatic-downloads/retrospective/RSC/lib/dictionaries/cif_core.dic
dictionary named 'cif_core.dic' version 2.4.2 from 2011-04-26.

Automatic conversion script
Id: cif_fix_values 2281 2013-09-26 08:29:07Z andrius 
;
_cod_original_cell_volume 7404.0(9)
_cod_original_sg_symbol_H-M R-3
_cod_database_code 7113227

loop_
_symmetry_equiv_pos_as_xyz
'x, y, z'
'-y, x-y, z'
'-x+y, -x, z'
'x+2/3, y+1/3, z+1/3'
'-y+2/3, x-y+1/3, z+1/3'
'-x+y+2/3, -x+1/3, z+1/3'
'x+1/3, y+2/3, z+2/3'
'-y+1/3, x-y+2/3, z+2/3'
'-x+y+1/3, -x+2/3, z+2/3'
'-x, -y, -z'
'y, -x+y, -z'
'x-y, x, -z'
'-x+2/3, -y+1/3, -z+1/3'
'y+2/3, -x+y+1/3, -z+1/3'
'x-y+2/3, x+1/3, -z+1/3'
'-x+1/3, -y+2/3, -z+2/3'
'y+1/3, -x+y+2/3, -z+2/3'
'x-y+1/3, x+2/3, -z+2/3'

loop_
_atom_site_label
_atom_site_type_symbol
_atom_site_fract_x
_atom_site_fract_y
_atom_site_fract_z
_atom_site_U_iso_or_equiv
_atom_site_adp_type
_atom_site_occupancy
_atom_site_symmetry_multiplicity
_atom_site_calc_flag
_atom_site_refinement_flags
Cl1 Cl 0.88799(2) 0.03609(2) 0.08629(9) 0.0219(2) Uani 1 1 d .
Cl2 Cl 0.81235(2) 0.11727(2) 0.51653(9) 0.0210(2) Uani 1 1 d .
O4 O 0.80627(7) -0.02713(7) 0.3012(3) 0.0204(4) Uani 1 1 d .
O2 O 0.88594(7) 0.13135(7) 0.2221(3) 0.0209(4) Uani 1 1 d .
O3 O 0.90118(7) 0.03575(7) 0.5308(3) 0.0185(4) Uani 1 1 d .
O5 O 0.75722(6) 0.02181(6) 0.3840(3) 0.0172(4) Uani 1 1 d .
O1 O 0.82075(7) 0.07160(6) 0.1007(3) 0.0167(4) Uani 1 1 d .
O6 O 0.71320(7) -0.00646(7) 0.7696(3) 0.0192(4) Uani 1 1 d .
C15 C 0.71599(10) -0.01421(10) 0.9624(4) 0.0199(6) Uani 1 1 d .
H15A H 0.6999 -0.0030 1.0323 0.030 Uiso 1 1 calc R
H15B H 0.7469 0.0011 1.0000 0.030 Uiso 1 1 calc R
H15C H 0.7030 -0.0459 0.9840 0.030 Uiso 1 1 calc R
C12 C 0.78768(9) 0.01008(9) 0.6595(4) 0.0172(5) Uani 1 1 d .
H12A H 0.7959 0.0329 0.7539 0.021 Uiso 1 1 calc R
H12B H 0.8034 -0.0063 0.6830 0.021 Uiso 1 1 calc R
C4 C 0.83353(9) 0.08180(9) 0.4477(4) 0.0158(5) Uani 1 1 d .
C5 C 0.79872(9) 0.03127(9) 0.4650(4) 0.0144(5) Uani 1 1 d .
C6 C 0.82159(9) 0.01181(9) 0.3422(4) 0.0148(5) Uani 1 1 d .
C13 C 0.73631(9) -0.02208(9) 0.6560(4) 0.0160(5) Uani 1 1 d .
H13 H 0.7289 -0.0525 0.6915 0.019 Uiso 1 1 calc R
C1 C 0.86616(9) 0.05133(9) 0.2756(4) 0.0178(5) Uani 1 1 d .
C14 C 0.72347(9) -0.02085(10) 0.4551(4) 0.0197(6) Uani 1 1 d .
H14A H 0.7230 -0.0452 0.3855 0.024 Uiso 1 1 calc R
H14B H 0.6940 -0.0236 0.4478 0.024 Uiso 1 1 calc R
C11 C 0.94070(11) 0.01452(11) 0.7429(4) 0.0252(6) Uani 1 1 d .
H11A H 0.9648 0.0257 0.8311 0.038 Uiso 1 1 calc R
H11B H 0.9464 -0.0010 0.6460 0.038 Uiso 1 1 calc R
H11C H 0.9130 -0.0058 0.8034 0.038 Uiso 1 1 calc R
C7 C 0.85137(9) 0.08717(9) 0.2450(4) 0.0163(5) Uani 1 1 d .
C10 C 0.93746(10) 0.05326(10) 0.6617(4) 0.0202(6) Uani 1 1 d .
H10A H 0.9320 0.0693 0.7590 0.024 Uiso 1 1 calc R
H10B H 0.9654 0.0740 0.6008 0.024 Uiso 1 1 calc R
C2 C 0.89797(9) 0.07074(9) 0.4415(4) 0.0180(5) Uani 1 1 d .
H2 H 0.9277 0.0941 0.3999 0.022 Uiso 1 1 calc R
C3 C 0.87578(9) 0.09204(9) 0.5586(4) 0.0176(5) Uani 1 1 d .
H3A H 0.8679 0.0786 0.6805 0.021 Uiso 1 1 calc R
H3B H 0.8957 0.1242 0.5716 0.021 Uiso 1 1 calc R
C9 C 0.79788(11) 0.09631(10) 0.0651(4) 0.0230(6) Uani 1 1 d .
H9A H 0.7776 0.0829 -0.0368 0.034 Uiso 1 1 calc R
H9B H 0.8195 0.1269 0.0355 0.034 Uiso 1 1 calc R
H9C H 0.7813 0.0956 0.1730 0.034 Uiso 1 1 calc R
C8 C 0.90890(11) 0.14155(11) 0.0471(4) 0.0287(7) Uani 1 1 d .
H8A H 0.9319 0.1726 0.0447 0.043 Uiso 1 1 calc R
H8B H 0.8878 0.1358 -0.0507 0.043 Uiso 1 1 calc R
H8C H 0.9223 0.1230 0.0306 0.043 Uiso 1 1 calc R

loop_
_atom_site_aniso_label
_atom_site_aniso_U_11
_atom_site_aniso_U_22
_atom_site_aniso_U_33
_atom_site_aniso_U_23
_atom_site_aniso_U_13
_atom_site_aniso_U_12
Cl1 0.0227(4) 0.0269(4) 0.0165(3) -0.0030(2) 0.0040(2) 0.0127(3)
Cl2 0.0290(4) 0.0198(3) 0.0189(3) -0.0024(2) 0.0008(3) 0.0158(3)
O4 0.0214(10) 0.0153(9) 0.0225(10) -0.0005(8) -0.0012(8) 0.0076(8)
O2 0.0222(10) 0.0131(9) 0.0169(10) 0.0016(7) 0.0030(8) 0.0010(8)
O3 0.0168(9) 0.0176(9) 0.0202(10) -0.0019(7) -0.0026(7) 0.0080(8)
O5 0.0138(9) 0.0175(9) 0.0171(9) 0.0031(7) -0.0005(7) 0.0055(8)
O1 0.0197(9) 0.0139(9) 0.0134(9) -0.0010(7) -0.0012(7) 0.0060(8)
O6 0.0200(10) 0.0262(10) 0.0163(9) 0.0009(8) 0.0013(7) 0.0154(9)
C15 0.0191(13) 0.0234(14) 0.0160(13) 0.0008(10) 0.0023(10) 0.0098(11)
C12 0.0165(12) 0.0186(13) 0.0149(12) 0.0024(10) 0.0002(10) 0.0076(10)
C4 0.0178(12) 0.0131(12) 0.0147(12) -0.0012(9) 0.0012(9) 0.0064(10)
C5 0.0143(12) 0.0152(12) 0.0154(12) 0.0011(9) -0.0001(9) 0.0087(10)
C6 0.0167(12) 0.0153(12) 0.0125(11) 0.0004(9) -0.0025(9) 0.0079(10)
C13 0.0157(12) 0.0179(12) 0.0171(12) 0.0012(10) 0.0026(10) 0.0103(10)
C1 0.0191(13) 0.0190(13) 0.0139(12) -0.0001(10) 0.0034(10) 0.0084(11)
C14 0.0171(13) 0.0204(13) 0.0177(13) 0.0008(10) -0.0009(10) 0.0064(11)
C11 0.0280(15) 0.0279(15) 0.0220(14) -0.0021(12) -0.0036(12) 0.0157(13)
C7 0.0182(12) 0.0126(12) 0.0130(12) -0.0024(9) 0.0007(9) 0.0039(10)
C10 0.0180(13) 0.0225(14) 0.0175(13) -0.0024(10) -0.0021(10) 0.0082(11)
C2 0.0155(12) 0.0172(12) 0.0168(12) -0.0014(10) 0.0007(10) 0.0049(10)
C3 0.0167(12) 0.0186(13) 0.0156(12) 0.0007(10) 0.0000(10) 0.0073(11)
C9 0.0310(16) 0.0223(14) 0.0179(13) 0.0010(11) -0.0008(11) 0.0149(13)
C8 0.0306(16) 0.0215(14) 0.0186(14) 0.0014(11) 0.0066(12) 0.0014(12)

loop_
_atom_type_symbol
_atom_type_description
_atom_type_scat_dispersion_real
_atom_type_scat_dispersion_imag
_atom_type_scat_source
C C 0.0033 0.0016 'International Tables Vol C Tables 4.2.6.8 and 6.1.1.4'
H H 0.0000 0.0000 'International Tables Vol C Tables 4.2.6.8 and 6.1.1.4'
O O 0.0106 0.0060 'International Tables Vol C Tables 4.2.6.8 and 6.1.1.4'
Cl Cl 0.1484 0.1585 'International Tables Vol C Tables 4.2.6.8 and 6.1.1.4'

loop_
_geom_angle_atom_site_label_1
_geom_angle_atom_site_label_2
_geom_angle_atom_site_label_3
_geom_angle
C7 O2 C8 115.8(2)
C2 O3 C10 111.4(2)
C5 O5 C14 107.0(2)
C7 O1 C9 116.1(2)
C13 O6 C15 113.0(2)
C5 C12 C13 104.3(2)
C3 C4 C5 109.1(2)
C3 C4 C7 101.1(2)
C5 C4 C7 104.3(2)
C3 C4 Cl2 111.17(18)
C5 C4 Cl2 113.36(18)
C7 C4 Cl2 116.95(19)
O5 C5 C12 106.6(2)
O5 C5 C6 109.5(2)
C12 C5 C6 112.3(2)
O5 C5 C4 110.4(2)
C12 C5 C4 118.3(2)
C6 C5 C4 99.5(2)
O4 C6 C1 126.6(3)
O4 C6 C5 126.1(2)
C1 C6 C5 107.3(2)
O6 C13 C14 108.4(2)
O6 C13 C12 112.0(2)
C14 C13 C12 103.8(2)
C6 C1 C2 108.6(2)
C6 C1 C7 99.7(2)
C2 C1 C7 102.1(2)
C6 C1 Cl1 111.52(19)
C2 C1 Cl1 114.87(19)
C7 C1 Cl1 118.55(19)
O5 C14 C13 105.8(2)
O1 C7 O2 113.6(2)
O1 C7 C4 118.9(2)
O2 C7 C4 108.1(2)
O1 C7 C1 106.6(2)
O2 C7 C1 116.0(2)
C4 C7 C1 92.1(2)
O3 C10 C11 108.6(2)
O3 C2 C1 109.2(2)
O3 C2 C3 114.7(2)
C1 C2 C3 102.8(2)
C4 C3 C2 103.8(2)

loop_
_geom_bond_atom_site_label_1
_geom_bond_atom_site_label_2
_geom_bond_distance
Cl1 C1 1.763(3)
Cl2 C4 1.775(3)
O4 C6 1.205(3)
O2 C7 1.393(3)
O2 C8 1.440(4)
O3 C2 1.417(3)
O3 C10 1.437(3)
O5 C5 1.421(3)
O5 C14 1.435(3)
O1 C7 1.386(3)
O1 C9 1.440(4)
O6 C13 1.422(3)
O6 C15 1.432(3)
C12 C5 1.542(4)
C12 C13 1.545(4)
C4 C3 1.538(4)
C4 C5 1.545(4)
C4 C7 1.564(4)
C5 C6 1.543(4)
C6 C1 1.531(4)
C13 C14 1.525(4)
C1 C2 1.534(4)
C1 C7 1.566(4)
C11 C10 1.509(4)
C2 C3 1.547(4)
